data_9001636
loop_
_publ_author_name
'Merlino, S.'
'Pasero, M.'
'Artioli, G.'
'Khomyakov, A. P.'

_publ_section_title
;Penkvilksite, a new kind of silicate structure: OD character, X-ray
 single-crystal (1M), and powder Rietveld (2O) refinements of two MDO
 polytypes Note: polytype 2O
;
_journal_name_full 'American Mineralogist'
_journal_page_first 1185
_journal_page_last 1193
_journal_volume 79
_journal_year 1994
_chemical_formula_sum 'H4 Na2 O13 Si4 Ti0.9 Zr0.1'
_chemical_name_mineral Penkvilksite
_space_group_IT_number 60
_symmetry_space_group_name_Hall '-P 2a 2n'
_symmetry_space_group_name_H-M 'P n c a'
_cell_angle_alpha 90
_cell_angle_beta 90
_cell_angle_gamma 90
_cell_formula_units_Z 4
_cell_length_a 16.3721
_cell_length_b 8.7492
_cell_length_c 7.4020
_cell_volume 1060.283
_database_code_amcsd 0001688
_exptl_crystal_density_diffrn 2.647
_cod_original_formula_sum '(Ti.9 Zr.1) Si4 Na2 O13 H4'
_cod_database_code 9001636

loop_
_space_group_symop_operation_xyz
x,y,z
1/2+x,y,-z
1/2-x,-y,z
x,1/2-y,1/2+z
-x,1/2+y,1/2-z
1/2-x,1/2+y,1/2+z
1/2+x,1/2-y,1/2-z
-x,-y,-z

loop_
_atom_site_label
_atom_site_fract_x
_atom_site_fract_y
_atom_site_fract_z
_atom_site_occupancy
_atom_site_U_iso_or_equiv
_atom_site_type_symbol
_atom_site_attached_hydrogens
Ti 0.00000 0.50000 0.00000 0.90000 0.03100 Ti 0
Zr 0.00000 0.50000 0.00000 0.10000 0.03100 Zr 0
Si1 0.08250 0.16130 0.12470 1.00000 0.03120 Si 0
Si2 0.15670 0.43990 0.26030 1.00000 0.01610 Si 0
Na 0.10230 0.69110 0.62200 1.00000 0.06300 Na 0
O1 0.15990 0.26120 0.20060 1.00000 0.02500 O 0
O2 0.05010 0.03720 0.26950 1.00000 0.02800 O 0
O3 0.00740 0.27040 0.06330 1.00000 0.02500 O 0
O4 0.11620 0.05070 -0.03890 1.00000 0.03300 O 0
O5 0.11150 0.53940 0.10520 1.00000 0.02100 O 0
O6 0.25000 0.50000 0.27050 1.00000 0.01600 O 0
OW 0.19540 0.68440 -0.15480 1.00000 0.04900 O 0
H1 0.17300 0.58600 -0.10800 1.00000 0.10000 H 0
H2 0.24200 0.65000 -0.23200 1.00000 0.14000 H 0

loop_
_cod_changelog_entry_id
_cod_changelog_entry_author
_cod_changelog_entry_date
_cod_changelog_entry_text
1
;cod-tools version 3.8.0
Id: cif_guess_AMCSD_atom_types 9574 2023-05-10 09:00:05Z saulius
;
2023-05-10T18:47:36+03:00
;Derived atom types and hydrogen counts
from atom names that follow the AMCSD naming convention
(Wat == water, O-H == hydroxyl).
;

loop_
_cod_related_entry_id
_cod_related_entry_database
_cod_related_entry_code
1 AMCSD 0001688
